data_7215284
loop_
_publ_author_name
'Troyano, J.'
'Perles, J.'
'Amo-Ochoa, P.'
'Mart\'inez, J. I.'
'Zamora, F.'
'Delgado, S.'

_publ_section_title
;
 Reversible recrystallization process of copper and silver
 thioacetamide--halide coordination polymers and their basic building
 blocks
;
_journal_issue 35
_journal_name_full CrystEngComm
_journal_page_first 8224
_journal_paper_doi 10.1039/C4CE00480A
_journal_volume 16
_journal_year 2014
_chemical_formula_sum 'C2 H5 Ag Cl N S'
_chemical_formula_weight 218.45
_chemical_name_common AgTAA
_space_group_crystal_system orthorhombic
_space_group_IT_number 57
_space_group_name_Hall '-P 2c 2b'
_space_group_name_H-M_alt 'P b c m'
_symmetry_space_group_name_Hall '-P 2c 2b'
_symmetry_space_group_name_H-M 'P b c m'
_atom_sites_solution_hydrogens geom
_atom_sites_solution_primary direct
_atom_sites_solution_secondary difmap
_cell_angle_alpha 90
_cell_angle_beta 90
_cell_angle_gamma 90
_cell_formula_units_Z 4
_cell_length_a 8.8371(3)
_cell_length_b 8.4068(2)
_cell_length_c 7.4343(2)
_cell_measurement_reflns_used 1965
_cell_measurement_temperature 296.(2)
_cell_measurement_theta_max 25.6826
_cell_measurement_theta_min 2.3046
_cell_volume 552.31(3)
_computing_cell_refinement 'SAINT V7.68A (Bruker AXS, 2009)'
_computing_data_collection 'Bruker Instrument Service v2010.9.0.0'
_computing_data_reduction 'SAINT V7.68A (Bruker AXS, 2009)'
_computing_structure_refinement 'SHELXL-97 (Sheldrick, 2008)'
_computing_structure_solution 'SHELXS-97 (Sheldrick, 2008)'
_diffrn_ambient_temperature 296.(2)
_diffrn_detector_area_resol_mean 8.3333
_diffrn_measured_fraction_theta_full 0.998
_diffrn_measured_fraction_theta_max 0.998
_diffrn_radiation_wavelength 0.71073
_diffrn_reflns_av_R_equivalents 0.0404
_diffrn_reflns_av_sigmaI/netI 0.0204
_diffrn_reflns_limit_h_max 10
_diffrn_reflns_limit_h_min -10
_diffrn_reflns_limit_k_max 10
_diffrn_reflns_limit_k_min -10
_diffrn_reflns_limit_l_max 8
_diffrn_reflns_limit_l_min -8
_diffrn_reflns_number 6752
_diffrn_reflns_theta_full 25.32
_diffrn_reflns_theta_max 25.32
_diffrn_reflns_theta_min 3.34
_exptl_absorpt_coefficient_mu 4.357
_exptl_absorpt_correction_T_max 0.96
_exptl_absorpt_correction_T_min 0.77
_exptl_absorpt_correction_type multi-scan
_exptl_absorpt_process_details sadabs
_exptl_crystal_colour 'clear light bronze'
_exptl_crystal_density_diffrn 2.627
_exptl_crystal_density_method 'not measured'
_exptl_crystal_description plate
_exptl_crystal_F_000 416
_exptl_crystal_size_max 0.180
_exptl_crystal_size_mid 0.090
_exptl_crystal_size_min 0.010
_refine_diff_density_max 1.216
_refine_diff_density_min -0.914
_refine_ls_extinction_method none
_refine_ls_goodness_of_fit_ref 1.000
_refine_ls_hydrogen_treatment refxyz
_refine_ls_matrix_type full
_refine_ls_number_parameters 37
_refine_ls_number_reflns 549
_refine_ls_number_restraints 0
_refine_ls_restrained_S_all 1.000
_refine_ls_R_factor_all 0.0391
_refine_ls_R_factor_gt 0.0296
_refine_ls_shift/su_max 0.000
_refine_ls_shift/su_mean 0.000
_refine_ls_structure_factor_coef Fsqd
_refine_ls_weighting_details 'calc w=1/[\s^2^(Fo^2^)+(0.0414P)^2^+2.0196P] where P=(Fo^2^+2Fc^2^)/3'
_refine_ls_weighting_scheme calc
_refine_ls_wR_factor_gt 0.0720
_refine_ls_wR_factor_ref 0.0785
_reflns_number_gt 470
_reflns_number_total 549
_reflns_threshold_expression >2sigma(I)
_cod_data_source_file c4ce00480a2.cif
_cod_data_source_block I
_cod_depositor_comments 'Adding full bibliography for 7215282--7215285.cif.'
_cod_database_code 7215284

loop_
_space_group_symop_operation_xyz
'x, y, z'
'x, -y+1/2, -z'
'-x, y+1/2, -z+1/2'
'-x, -y, z+1/2'
'-x, -y, -z'
'-x, y-1/2, z'
'x, -y-1/2, z-1/2'
'x, y, -z-1/2'

loop_
_atom_site_type_symbol
_atom_site_label
_atom_site_fract_x
_atom_site_fract_y
_atom_site_fract_z
_atom_site_U_iso_or_equiv
_atom_site_adp_type
_atom_site_calc_flag
_atom_site_refinement_flags
_atom_site_occupancy
Ag Ag1 0.37855(6) 0.20252(6) 0.75 0.0498(3) Uani d S 1
C C1 0.7545(8) 0.3162(7) 0.75 0.0340(16) Uani d S 1
C C2 0.7716(9) 0.1399(8) 0.75 0.051(2) Uani d S 1
H H2A 0.7593 0.1003 0.8703 0.077 Uiso calc PR 0.5
H H2B 0.8704 0.1122 0.7064 0.077 Uiso calc PR 0.5
H H2C 0.696 0.0935 0.6734 0.077 Uiso calc PR 0.5
Cl Cl2 0.1661(2) 0.25 1.0 0.0366(4) Uani d S 1
N N1 0.8755(7) 0.3984(8) 0.75 0.087(4) Uani d S 1
H H1A 0.9621 0.3517 0.75 0.105 Uiso calc SR 1
H H1B 0.8707 0.5006 0.75 0.105 Uiso calc SR 1
S S1 0.58244(19) 0.40372(19) 0.75 0.0426(5) Uani d S 1

loop_
_atom_site_aniso_label
_atom_site_aniso_U_11
_atom_site_aniso_U_22
_atom_site_aniso_U_33
_atom_site_aniso_U_12
_atom_site_aniso_U_13
_atom_site_aniso_U_23
Ag1 0.0292(4) 0.0274(3) 0.0929(6) -0.0042(2) 0 0
C1 0.028(4) 0.019(3) 0.055(4) 0.000(3) 0 0
C2 0.037(4) 0.020(3) 0.097(7) 0.001(3) 0 0
Cl2 0.0343(9) 0.0373(8) 0.0382(9) 0 0 -0.0028(7)
N1 0.019(3) 0.024(3) 0.219(11) 0.001(3) 0 0
S1 0.0217(9) 0.0188(8) 0.0874(15) -0.0010(7) 0 0

loop_
_atom_type_symbol
_atom_type_description
_atom_type_scat_dispersion_real
_atom_type_scat_dispersion_imag
_atom_type_scat_source
C C 0.0033 0.0016 'International Tables Vol C Tables 4.2.6.8 and 6.1.1.4'
H H 0.0000 0.0000 'International Tables Vol C Tables 4.2.6.8 and 6.1.1.4'
N N 0.0061 0.0033 'International Tables Vol C Tables 4.2.6.8 and 6.1.1.4'
S S 0.1246 0.1234 'International Tables Vol C Tables 4.2.6.8 and 6.1.1.4'
Cl Cl 0.1484 0.1585 'International Tables Vol C Tables 4.2.6.8 and 6.1.1.4'
Ag Ag -0.8971 1.1015 'International Tables Vol C Tables 4.2.6.8 and 6.1.1.4'

loop_
_geom_angle_atom_site_label_1
_geom_angle_atom_site_label_2
_geom_angle_atom_site_label_3
_geom_angle_site_symmetry_1
_geom_angle_site_symmetry_3
_geom_angle
S1 Ag1 S1 . 6_655 125.38(3)
S1 Ag1 Cl2 . . 114.21(3)
S1 Ag1 Cl2 6_655 . 104.10(3)
S1 Ag1 Cl2 . 7_565 114.21(3)
S1 Ag1 Cl2 6_655 7_565 104.10(3)
Cl2 Ag1 Cl2 . 7_565 88.14(5)
N1 C1 C2 . . 117.0(6)
N1 C1 S1 . . 121.3(5)
C2 C1 S1 . . 121.7(5)
C1 C2 H2A . . 109.5
C1 C2 H2B . . 109.5
H2A C2 H2B . . 109.5
C1 C2 H2C . . 109.5
H2A C2 H2C . . 109.5
H2B C2 H2C . . 109.5
Ag1 Cl2 Ag1 2_557 . 90.70(6)
C1 N1 H1A . . 120.0
C1 N1 H1B . . 120.0
H1A N1 H1B . . 120.0
C1 S1 Ag1 . . 111.0(2)
C1 S1 Ag1 . 6_665 108.0(2)
Ag1 S1 Ag1 . 6_665 141.01(7)

loop_
_geom_bond_atom_site_label_1
_geom_bond_atom_site_label_2
_geom_bond_site_symmetry_2
_geom_bond_distance
Ag1 S1 . 2.4713(17)
Ag1 S1 6_655 2.5355(17)
Ag1 Cl2 . 2.6721(13)
Ag1 Cl2 7_565 2.6721(13)
C1 N1 . 1.274(9)
C1 C2 . 1.490(9)
C1 S1 . 1.689(7)
C2 H2A . 0.96
C2 H2B . 0.96
C2 H2C . 0.96
Cl2 Ag1 2_557 2.6721(13)
N1 H1A . 0.86
N1 H1B . 0.86
S1 Ag1 6_665 2.5355(17)
